data_2312584
loop_
_publ_author_name
'Atencio, Reinaldo'
'Linares, Marciel M.'
'Gonz&#xe1;lez, Teresa'
'Brice&#xf1;o, Alexander'

_publ_section_title
;
 Multivalent hydrogen-bonded architectures directed by
 self-complementarity between [Cu(2,2'-biimidazole)] and malonate building
 blocks.
;
_journal_coeditor_code OJ3021
_journal_issue 9
_journal_name_full 'Acta crystallographica. Section C, Structural chemistry'
_journal_paper_doi 10.1107/S2053229624007897
_journal_volume 80
_journal_year 2024
_chemical_formula_iupac '[Cu (C3 H2 O4) (C6 H6 N4) (H2 O1)], 2H2 O'
_chemical_formula_moiety 'C9 H10 Cu N4 O5, 1.25[H~2~O], 0.75[H~2~O]'
_chemical_formula_sum 'C9 H14 Cu N4 O7'
_chemical_formula_weight 353.78
_chemical_name_systematic
'Aqua(2,2'-biimidazole-\k^2^<i>N</i>,<i>N</i>')(malonato-\k^2^<i>O</i>,<i>O</i>')copper(II) dihydrate'
_space_group_crystal_system monoclinic
_space_group_IT_number 14
_space_group_name_Hall '-P 2ybc'
_space_group_name_H-M_alt 'P 1 21/c 1'
_atom_sites_solution_hydrogens mixed
_atom_sites_solution_primary dual
_audit_creation_method
;
Olex2 1.5
(compiled 2024.02.16 svn.r378c4104 for OlexSys, GUI svn.r6928)
;
_cell_angle_alpha 90
_cell_angle_beta 91.770(4)
_cell_angle_gamma 90
_cell_formula_units_Z 8
_cell_length_a 7.0587(4)
_cell_length_b 20.3107(12)
_cell_length_c 18.9523(10)
_cell_measurement_reflns_used 6782
_cell_measurement_temperature 298.0(3)
_cell_measurement_theta_max 26.9480
_cell_measurement_theta_min 3.1820
_cell_volume 2715.8(3)
_computing_cell_refinement
;
CrysAlis PRO (Rigaku OD, 2022)
;
_computing_data_collection
;
CrysAlis PRO (Rigaku OD, 2022)
;
_computing_data_reduction
;
CrysAlis PRO (Rigaku OD, 2022)
;
_computing_molecular_graphics
;
OLEX2 (Dolomanov <i>et al.</i>, 2009) and
<i>DIAMOND</i> (Brandenburg, 1996)
;
_computing_publication_material
;
OLEX2 (Dolomanov <i>et al.</i>, 2009)
;
_computing_structure_refinement
;
SHELXL2018 (Sheldrick, 2015<i>b</i>)
;
_computing_structure_solution
;
SHELXT (Sheldrick, 2015<i>a</i>)
;
_diffrn_ambient_temperature 298.3(3)
_diffrn_detector 'Mercury CCD 2x2 bin detector'
_diffrn_measured_fraction_theta_full 0.900
_diffrn_measured_fraction_theta_max 0.900
_diffrn_measurement_device '4-circle diffractometer'
_diffrn_measurement_device_type 'Rigaku AFC'
_diffrn_measurement_method '\w scans'
_diffrn_radiation_monochromator graphite
_diffrn_radiation_probe x-ray
_diffrn_radiation_type 'Mo K\a'
_diffrn_radiation_wavelength 0.71073
_diffrn_reflns_av_R_equivalents 0.0473
_diffrn_reflns_av_unetI/netI 0.0393
_diffrn_reflns_limit_h_max 6
_diffrn_reflns_limit_h_min -6
_diffrn_reflns_limit_k_max 23
_diffrn_reflns_limit_k_min -23
_diffrn_reflns_limit_l_max 21
_diffrn_reflns_limit_l_min -21
_diffrn_reflns_number 21646
_diffrn_reflns_theta_full 24.833
_diffrn_reflns_theta_max 24.833
_diffrn_reflns_theta_min 2.150
_diffrn_source 'sealed X-ray tube'
_exptl_absorpt_coefficient_mu 1.649
_exptl_absorpt_correction_T_max 1.00000
_exptl_absorpt_correction_T_min 0.90296
_exptl_absorpt_correction_type multi-scan
_exptl_absorpt_process_details
;
(CrysAlis PRO; Rigaku OD, 2022)
;
_exptl_crystal_colour green
_exptl_crystal_density_diffrn 1.730
_exptl_crystal_description plate
_exptl_crystal_F_000 1448
_exptl_crystal_size_max 0.364
_exptl_crystal_size_mid 0.112
_exptl_crystal_size_min 0.092
_refine_diff_density_max 0.577
_refine_diff_density_min -0.396
_refine_ls_extinction_method none
_refine_ls_goodness_of_fit_ref 1.038
_refine_ls_hydrogen_treatment constr
_refine_ls_matrix_type full
_refine_ls_number_parameters 343
_refine_ls_number_reflns 4229
_refine_ls_number_restraints 0
_refine_ls_restrained_S_all 1.038
_refine_ls_R_factor_all 0.0704
_refine_ls_R_factor_gt 0.0397
_refine_ls_shift/su_max 0.001
_refine_ls_shift/su_mean 0.000
_refine_ls_structure_factor_coef Fsqd
_refine_ls_weighting_details 'w=1/[\s^2^(Fo^2^)+(0.0411P)^2^+6.8869P] where P=(Fo^2^+2Fc^2^)/3'
_refine_ls_weighting_scheme calc
_refine_ls_wR_factor_gt 0.0907
_refine_ls_wR_factor_ref 0.1079
_reflns_number_gt 2925
_reflns_number_total 4229
_reflns_threshold_expression 'I > 2\s(I)'
_cod_data_source_file oj3021sup1.cif
_cod_data_source_block 2
_cod_database_code 2312584
_shelx_space_group_comment
;
The symmetry employed for this shelxl refinement is uniquely defined
by the following loop, which should always be used as a source of
symmetry information in preference to the above space-group names.
They are only intended as comments.
;
_shelx_estimated_absorpt_t_min 0.585
_shelx_estimated_absorpt_t_max 0.863

loop_
_space_group_symop_operation_xyz
'x, y, z'
'-x, y+1/2, -z+1/2'
'-x, -y, -z'
'x, -y-1/2, z-1/2'

loop_
_atom_site_type_symbol
_atom_site_label
_atom_site_fract_x
_atom_site_fract_y
_atom_site_fract_z
_atom_site_U_iso_or_equiv
_atom_site_adp_type
_atom_site_calc_flag
_atom_site_occupancy
_atom_site_disorder_assembly
_atom_site_disorder_group
Cu Cu11 0.42536(8) 0.82052(3) 0.18851(3) 0.02555(17) Uani d 1 . .
Cu Cu12 0.92614(8) 0.68105(3) 0.31015(3) 0.02619(17) Uani d 1 . .
O O11 0.1067(4) 0.83742(16) 0.17496(17) 0.0351(8) Uani d 1 . .
H H11A 0.023623 0.867206 0.190546 0.053 Uiso d 1 . .
H H11B 0.043803 0.800356 0.185467 0.053 Uiso d 1 . .
O O12 0.6085(4) 0.66516(16) 0.32368(17) 0.0347(8) Uani d 1 . .
H H12A 0.555383 0.704161 0.312489 0.052 Uiso d 1 . .
H H12B 0.539873 0.630551 0.308019 0.052 Uiso d 1 . .
O O21 0.5061(5) 0.90321(16) 0.22934(16) 0.0365(8) Uani d 1 . .
O O22 0.9078(4) 0.72406(16) 0.21856(15) 0.0319(8) Uani d 1 . .
O O31 0.5118(6) 0.97758(19) 0.31415(19) 0.0542(11) Uani d 1 . .
O O32 0.8681(5) 0.72086(17) 0.10302(16) 0.0379(8) Uani d 1 . .
O O41 0.4120(4) 0.77879(15) 0.28048(15) 0.0307(8) Uani d 1 . .
O O42 0.9960(5) 0.59806(16) 0.26836(16) 0.0354(8) Uani d 1 . .
O O51 0.3819(5) 0.78240(17) 0.39580(16) 0.0388(9) Uani d 1 . .
O O52 0.9763(6) 0.52341(18) 0.18392(18) 0.0483(10) Uani d 1 . .
N N11 0.4949(5) 0.85173(19) 0.09227(19) 0.0295(9) Uani d 1 . .
N N12 0.8997(5) 0.76600(19) 0.36224(19) 0.0274(9) Uani d 1 . .
N N21 0.5017(6) 0.8291(2) -0.02103(19) 0.0336(10) Uani d 1 . .
H H21 0.491782 0.806685 -0.061870 0.040 Uiso calc 1 . .
N N22 0.8726(6) 0.8133(2) 0.4657(2) 0.0348(10) Uani d 1 . .
H H22 0.873093 0.818880 0.512802 0.042 Uiso calc 1 . .
N N31 0.3884(5) 0.73506(18) 0.13670(18) 0.0255(9) Uani d 1 . .
N N32 0.9974(5) 0.64836(19) 0.4071(2) 0.0308(9) Uani d 1 . .
N N41 0.3615(6) 0.6865(2) 0.0335(2) 0.0352(10) Uani d 1 . .
H H41 0.363092 0.680094 -0.013424 0.042 Uiso calc 1 . .
N N42 1.0034(6) 0.6685(2) 0.52080(19) 0.0348(10) Uani d 1 . .
H H42 0.994689 0.690364 0.561843 0.042 Uiso calc 1 . .
C C11 0.4664(6) 0.8059(2) 0.0432(2) 0.0274(11) Uani d 1 . .
C C12 0.9147(6) 0.7577(2) 0.4316(2) 0.0284(11) Uani d 1 . .
C C21 0.5500(7) 0.9069(3) 0.0567(3) 0.0350(12) Uani d 1 . .
H H21A 0.578086 0.946011 0.076628 0.042 Uiso calc 1 . .
C C22 0.8458(7) 0.8305(2) 0.3522(3) 0.0328(11) Uani d 1 . .
H H22A 0.825031 0.849872 0.309989 0.039 Uiso calc 1 . .
C C31 0.5555(7) 0.8933(3) -0.0131(3) 0.0405(13) Uani d 1 . .
H H31 0.588315 0.921123 -0.047484 0.049 Uiso calc 1 . .
C C32 0.8287(7) 0.8603(3) 0.4159(3) 0.0378(12) Uani d 1 . .
H H32 0.795376 0.902330 0.423785 0.045 Uiso calc 1 . .
C C41 0.4080(6) 0.7420(2) 0.0676(2) 0.0271(11) Uani d 1 . .
C C42 0.9688(6) 0.6929(2) 0.4563(2) 0.0279(11) Uani d 1 . .
C C51 0.3279(7) 0.6716(2) 0.1463(3) 0.0325(11) Uani d 1 . .
H H51 0.303094 0.653035 0.188085 0.039 Uiso calc 1 . .
C C52 1.0499(7) 0.5913(3) 0.4426(3) 0.0360(12) Uani d 1 . .
H H52 1.076370 0.552414 0.422532 0.043 Uiso calc 1 . .
C C61 0.3114(7) 0.6413(2) 0.0825(3) 0.0382(12) Uani d 1 . .
H H61 0.274612 0.599514 0.074336 0.046 Uiso calc 1 . .
C C62 1.0544(7) 0.6044(3) 0.5127(3) 0.0413(13) Uani d 1 . .
H H62 1.085312 0.575909 0.547534 0.050 Uiso calc 1 . .
C C71 0.4595(7) 0.9246(2) 0.2899(3) 0.0323(11) Uani d 1 . .
C C72 0.8653(6) 0.6937(2) 0.1613(2) 0.0277(11) Uani d 1 . .
C C81 0.3289(7) 0.8815(2) 0.3334(2) 0.0345(12) Uani d 1 . .
H H81A 0.328492 0.897521 0.377589 0.041 Uiso calc 1 . .
H H81B 0.210354 0.885224 0.315109 0.041 Uiso calc 1 . .
C C82 0.8027(7) 0.6227(2) 0.1651(2) 0.0342(12) Uani d 1 . .
H H82A 0.790993 0.606745 0.120926 0.041 Uiso calc 1 . .
H H82B 0.687436 0.621334 0.183962 0.041 Uiso calc 1 . .
C C91 0.3782(6) 0.8096(2) 0.3374(2) 0.0278(11) Uani d 1 . .
C C92 0.9343(7) 0.5781(2) 0.2076(2) 0.0315(11) Uani d 1 . .

loop_
_atom_site_aniso_label
_atom_site_aniso_U_11
_atom_site_aniso_U_22
_atom_site_aniso_U_33
_atom_site_aniso_U_12
_atom_site_aniso_U_13
_atom_site_aniso_U_23
Cu11 0.0366(4) 0.0268(3) 0.0133(3) -0.0022(2) 0.0012(2) -0.0010(2)
Cu12 0.0373(4) 0.0280(3) 0.0133(3) 0.0027(2) -0.0001(2) 0.0002(2)
O11 0.036(2) 0.0307(19) 0.038(2) 0.0037(14) 0.0036(15) 0.0009(15)
O12 0.039(2) 0.0272(19) 0.038(2) -0.0038(14) 0.0010(15) 0.0026(15)
O21 0.052(2) 0.036(2) 0.0213(18) -0.0115(16) 0.0045(15) -0.0037(15)
O22 0.046(2) 0.032(2) 0.0171(17) -0.0025(15) 0.0007(14) 0.0000(14)
O31 0.085(3) 0.039(2) 0.040(2) -0.020(2) 0.0131(19) -0.0156(18)
O32 0.058(2) 0.042(2) 0.0135(18) -0.0001(17) -0.0006(15) 0.0021(15)
O41 0.049(2) 0.0278(19) 0.0149(17) 0.0024(14) -0.0008(13) 0.0008(14)
O42 0.051(2) 0.036(2) 0.0190(18) 0.0114(15) -0.0057(14) -0.0023(15)
O51 0.063(2) 0.039(2) 0.0148(18) 0.0030(17) 0.0038(15) 0.0059(15)
O52 0.072(3) 0.035(2) 0.037(2) 0.0136(18) -0.0130(18) -0.0087(17)
N11 0.038(3) 0.032(2) 0.019(2) -0.0023(17) 0.0051(16) 0.0005(18)
N12 0.035(2) 0.031(2) 0.017(2) -0.0024(17) 0.0002(15) 0.0024(17)
N21 0.043(3) 0.044(3) 0.014(2) 0.0042(19) 0.0061(16) 0.0030(18)
N22 0.050(3) 0.037(3) 0.017(2) -0.0001(19) -0.0030(17) -0.0068(19)
N31 0.034(2) 0.026(2) 0.017(2) 0.0038(16) 0.0005(15) 0.0039(16)
N32 0.036(3) 0.032(2) 0.024(2) 0.0037(17) -0.0033(16) -0.0003(18)
N41 0.052(3) 0.037(3) 0.017(2) -0.002(2) 0.0019(17) -0.0063(19)
N42 0.046(3) 0.045(3) 0.013(2) -0.004(2) -0.0042(17) 0.0013(18)
C11 0.030(3) 0.036(3) 0.017(2) 0.004(2) 0.0047(18) 0.001(2)
C12 0.029(3) 0.038(3) 0.018(3) -0.005(2) 0.0001(19) -0.006(2)
C21 0.034(3) 0.036(3) 0.034(3) -0.007(2) 0.002(2) 0.003(2)
C22 0.040(3) 0.030(3) 0.028(3) -0.003(2) -0.001(2) 0.003(2)
C31 0.044(3) 0.048(4) 0.030(3) -0.001(2) 0.010(2) 0.015(3)
C32 0.048(3) 0.031(3) 0.033(3) 0.000(2) 0.003(2) -0.004(2)
C41 0.034(3) 0.034(3) 0.014(2) 0.007(2) 0.0008(18) -0.003(2)
C42 0.029(3) 0.039(3) 0.016(2) -0.003(2) -0.0045(18) 0.001(2)
C51 0.037(3) 0.032(3) 0.029(3) 0.004(2) 0.005(2) 0.002(2)
C52 0.039(3) 0.035(3) 0.033(3) 0.006(2) -0.002(2) 0.007(2)
C61 0.052(4) 0.027(3) 0.036(3) -0.002(2) 0.001(2) -0.005(2)
C62 0.045(4) 0.049(4) 0.029(3) -0.001(2) -0.008(2) 0.017(3)
C71 0.039(3) 0.030(3) 0.028(3) 0.002(2) -0.003(2) 0.000(2)
C72 0.031(3) 0.032(3) 0.020(3) 0.007(2) -0.0005(19) 0.002(2)
C81 0.049(3) 0.032(3) 0.023(3) 0.000(2) 0.009(2) -0.004(2)
C82 0.045(3) 0.035(3) 0.022(3) 0.001(2) -0.009(2) -0.001(2)
C91 0.031(3) 0.032(3) 0.020(3) -0.002(2) 0.0004(19) 0.000(2)
C92 0.034(3) 0.034(3) 0.027(3) 0.001(2) 0.002(2) 0.004(2)

loop_
_atom_type_symbol
_atom_type_description
_atom_type_scat_dispersion_real
_atom_type_scat_dispersion_imag
_atom_type_scat_source
C C 0.0033 0.0016 'International Tables Vol C Tables 4.2.6.8 and 6.1.1.4'
H H 0.0000 0.0000 'International Tables Vol C Tables 4.2.6.8 and 6.1.1.4'
Cu Cu 0.3201 1.2651 'International Tables Vol C Tables 4.2.6.8 and 6.1.1.4'
N N 0.0061 0.0033 'International Tables Vol C Tables 4.2.6.8 and 6.1.1.4'
O O 0.0106 0.0060 'International Tables Vol C Tables 4.2.6.8 and 6.1.1.4'

loop_
_geom_angle_atom_site_label_1
_geom_angle_atom_site_label_2
_geom_angle_atom_site_label_3
_geom_angle_site_symmetry_1
_geom_angle_site_symmetry_3
_geom_angle
_geom_angle_publ_flag
O21 Cu11 O11 . . 101.09(13) ?
O21 Cu11 O41 . . 92.40(13) ?
O21 Cu11 N11 . . 90.69(15) ?
O21 Cu11 N31 . . 169.11(15) ?
O41 Cu11 O11 . . 95.25(12) ?
O41 Cu11 N11 . . 166.75(15) ?
O41 Cu11 N31 . . 93.00(14) ?
N11 Cu11 O11 . . 96.79(14) ?
N11 Cu11 N31 . . 81.97(15) ?
N31 Cu11 O11 . . 87.83(13) ?
O22 Cu12 O12 . . 97.18(12) ?
O22 Cu12 N12 . . 92.78(14) ?
O22 Cu12 N32 . . 167.40(15) ?
O42 Cu12 O12 . . 100.73(13) ?
O42 Cu12 O22 . . 92.11(13) ?
O42 Cu12 N12 . . 169.67(15) ?
O42 Cu12 N32 . . 91.53(14) ?
N12 Cu12 O12 . . 87.68(13) ?
N12 Cu12 N32 . . 81.83(15) ?
N32 Cu12 O12 . . 93.99(14) ?
Cu11 O11 H11A . . 135.7 ?
Cu11 O11 H11B . . 109.9 ?
H11A O11 H11B . . 99.1 ?
Cu12 O12 H12A . . 104.6 ?
Cu12 O12 H12B . . 126.4 ?
H12A O12 H12B . . 113.2 ?
C71 O21 Cu11 . . 125.1(3) ?
C72 O22 Cu12 . . 123.4(3) ?
C91 O41 Cu11 . . 124.0(3) ?
C92 O42 Cu12 . . 124.0(3) ?
C11 N11 Cu11 . . 112.3(3) ?
C11 N11 C21 . . 105.6(4) ?
C21 N11 Cu11 . . 141.9(3) ?
C12 N12 Cu12 . . 111.9(3) ?
C12 N12 C22 . . 105.8(4) ?
C22 N12 Cu12 . . 141.5(3) ?
C11 N21 H21 . . 126.4 ?
C11 N21 C31 . . 107.2(4) ?
C31 N21 H21 . . 126.4 ?
C12 N22 H22 . . 126.2 ?
C12 N22 C32 . . 107.7(4) ?
C32 N22 H22 . . 126.2 ?
C41 N31 Cu11 . . 112.0(3) ?
C41 N31 C51 . . 105.8(4) ?
C51 N31 Cu11 . . 141.6(3) ?
C42 N32 Cu12 . . 112.4(3) ?
C42 N32 C52 . . 106.0(4) ?
C52 N32 Cu12 . . 141.2(3) ?
C41 N41 H41 . . 126.1 ?
C41 N41 C61 . . 107.7(4) ?
C61 N41 H41 . . 126.1 ?
C42 N42 H42 . . 126.5 ?
C42 N42 C62 . . 107.1(4) ?
C62 N42 H42 . . 126.5 ?
N11 C11 N21 . . 111.2(4) ?
N11 C11 C41 . . 116.4(4) ?
N21 C11 C41 . . 132.3(4) ?
N12 C12 N22 . . 111.0(4) ?
N12 C12 C42 . . 116.7(4) ?
N22 C12 C42 . . 132.3(4) ?
N11 C21 H21A . . 125.3 ?
C31 C21 N11 . . 109.3(4) ?
C31 C21 H21A . . 125.3 ?
N12 C22 H22A . . 125.3 ?
C32 C22 N12 . . 109.4(4) ?
C32 C22 H22A . . 125.3 ?
N21 C31 H31 . . 126.7 ?
C21 C31 N21 . . 106.7(4) ?
C21 C31 H31 . . 126.7 ?
N22 C32 H32 . . 127.0 ?
C22 C32 N22 . . 106.1(4) ?
C22 C32 H32 . . 127.0 ?
N31 C41 N41 . . 110.8(4) ?
N31 C41 C11 . . 116.8(4) ?
N41 C41 C11 . . 132.3(4) ?
N32 C42 N42 . . 111.4(4) ?
N32 C42 C12 . . 116.2(4) ?
N42 C42 C12 . . 132.3(4) ?
N31 C51 H51 . . 125.5 ?
C61 C51 N31 . . 109.1(4) ?
C61 C51 H51 . . 125.5 ?
N32 C52 H52 . . 125.9 ?
C62 C52 N32 . . 108.1(5) ?
C62 C52 H52 . . 125.9 ?
N41 C61 H61 . . 126.7 ?
C51 C61 N41 . . 106.6(4) ?
C51 C61 H61 . . 126.7 ?
N42 C62 H62 . . 126.3 ?
C52 C62 N42 . . 107.4(4) ?
C52 C62 H62 . . 126.3 ?
O21 C71 C81 . . 117.6(4) ?
O31 C71 O21 . . 123.6(5) ?
O31 C71 C81 . . 118.8(4) ?
O22 C72 C82 . . 118.8(4) ?
O32 C72 O22 . . 122.4(4) ?
O32 C72 C82 . . 118.8(4) ?
C71 C81 H81A . . 108.2 ?
C71 C81 H81B . . 108.2 ?
H81A C81 H81B . . 107.4 ?
C91 C81 C71 . . 116.2(4) ?
C91 C81 H81A . . 108.2 ?
C91 C81 H81B . . 108.2 ?
C72 C82 H82A . . 108.5 ?
C72 C82 H82B . . 108.5 ?
C72 C82 C92 . . 114.9(4) ?
H82A C82 H82B . . 107.5 ?
C92 C82 H82A . . 108.5 ?
C92 C82 H82B . . 108.5 ?
O41 C91 C81 . . 118.9(4) ?
O51 C91 O41 . . 122.6(4) ?
O51 C91 C81 . . 118.5(4) ?
O42 C92 C82 . . 118.4(4) ?
O52 C92 O42 . . 122.0(4) ?
O52 C92 C82 . . 119.6(4) ?

loop_
_geom_bond_atom_site_label_1
_geom_bond_atom_site_label_2
_geom_bond_site_symmetry_2
_geom_bond_distance
_geom_bond_publ_flag
Cu11 O11 . 2.282(3) ?
Cu11 O21 . 1.928(3) ?
Cu11 O41 . 1.943(3) ?
Cu11 N11 . 2.006(4) ?
Cu11 N31 . 2.007(4) ?
Cu12 O12 . 2.287(3) ?
Cu12 O22 . 1.944(3) ?
Cu12 O42 . 1.933(3) ?
Cu12 N12 . 1.999(4) ?
Cu12 N32 . 2.003(4) ?
O11 H11A . 0.8990 ?
O11 H11B . 0.8995 ?
O12 H12A . 0.8991 ?
O12 H12B . 0.8991 ?
O21 C71 . 1.281(5) ?
O22 C72 . 1.276(5) ?
O31 C71 . 1.222(6) ?
O32 C72 . 1.235(5) ?
O41 C91 . 1.275(5) ?
O42 C92 . 1.283(6) ?
O51 C91 . 1.237(5) ?
O52 C92 . 1.239(6) ?
N11 C11 . 1.327(6) ?
N11 C21 . 1.370(6) ?
N12 C12 . 1.327(5) ?
N12 C22 . 1.375(6) ?
N21 H21 . 0.8990 ?
N21 C11 . 1.336(6) ?
N21 C31 . 1.365(6) ?
N22 H22 . 0.8990 ?
N22 C12 . 1.340(6) ?
N22 C32 . 1.371(6) ?
N31 C41 . 1.329(5) ?
N31 C51 . 1.372(6) ?
N32 C42 . 1.319(6) ?
N32 C52 . 1.384(6) ?
N41 H41 . 0.8990 ?
N41 C41 . 1.336(6) ?
N41 C61 . 1.361(6) ?
N42 H42 . 0.8990 ?
N42 C42 . 1.335(6) ?
N42 C62 . 1.362(6) ?
C11 C41 . 1.442(6) ?
C12 C42 . 1.443(6) ?
C21 H21A . 0.8990 ?
C21 C31 . 1.352(7) ?
C22 H22A . 0.8990 ?
C22 C32 . 1.361(7) ?
C31 H31 . 0.8990 ?
C32 H32 . 0.8990 ?
C51 H51 . 0.8990 ?
C51 C61 . 1.358(7) ?
C52 H52 . 0.8990 ?
C52 C62 . 1.356(7) ?
C61 H61 . 0.8990 ?
C62 H62 . 0.8990 ?
C71 C81 . 1.531(7) ?
C72 C82 . 1.511(6) ?
C81 H81A . 0.8990 ?
C81 H81B . 0.8990 ?
C81 C91 . 1.502(6) ?
C82 H82A . 0.8990 ?
C82 H82B . 0.8990 ?
C82 C92 . 1.512(6) ?

loop_
_geom_torsion_atom_site_label_1
_geom_torsion_atom_site_label_2
_geom_torsion_atom_site_label_3
_geom_torsion_atom_site_label_4
_geom_torsion_site_symmetry_1
_geom_torsion_site_symmetry_2
_geom_torsion_site_symmetry_3
_geom_torsion_site_symmetry_4
_geom_torsion
_geom_torsion_publ_flag
Cu11 O21 C71 O31 . . . . -179.4(4) ?
Cu11 O21 C71 C81 . . . . -0.2(6) ?
Cu11 O41 C91 O51 . . . . -175.5(3) ?
Cu11 O41 C91 C81 . . . . 5.5(6) ?
Cu11 N11 C11 N21 . . . . 175.9(3) ?
Cu11 N11 C11 C41 . . . . -5.0(5) ?
Cu11 N11 C21 C31 . . . . -173.8(4) ?
Cu11 N31 C41 N41 . . . . -172.9(3) ?
Cu11 N31 C41 C11 . . . . 5.0(5) ?
Cu11 N31 C51 C61 . . . . 169.9(4) ?
Cu12 O22 C72 O32 . . . . -174.5(3) ?
Cu12 O22 C72 C82 . . . . 7.7(6) ?
Cu12 O42 C92 O52 . . . . -177.0(4) ?
Cu12 O42 C92 C82 . . . . 1.5(6) ?
Cu12 N12 C12 N22 . . . . -172.1(3) ?
Cu12 N12 C12 C42 . . . . 7.2(5) ?
Cu12 N12 C22 C32 . . . . 168.4(4) ?
Cu12 N32 C42 N42 . . . . 175.2(3) ?
Cu12 N32 C42 C12 . . . . -6.9(5) ?
Cu12 N32 C52 C62 . . . . -172.2(4) ?
O21 C71 C81 C91 . . . . 45.7(6) ?
O22 C72 C82 C92 . . . . -51.8(6) ?
O31 C71 C81 C91 . . . . -135.1(5) ?
O32 C72 C82 C92 . . . . 130.4(5) ?
N11 C11 C41 N31 . . . . 0.0(6) ?
N11 C11 C41 N41 . . . . 177.3(5) ?
N11 C21 C31 N21 . . . . 0.5(5) ?
N12 C12 C42 N32 . . . . -0.2(6) ?
N12 C12 C42 N42 . . . . 177.1(5) ?
N12 C22 C32 N22 . . . . -0.1(5) ?
N21 C11 C41 N31 . . . . 178.8(5) ?
N21 C11 C41 N41 . . . . -3.8(9) ?
N22 C12 C42 N32 . . . . 178.9(5) ?
N22 C12 C42 N42 . . . . -3.8(9) ?
N31 C51 C61 N41 . . . . -0.2(5) ?
N32 C52 C62 N42 . . . . 0.6(6) ?
C11 N11 C21 C31 . . . . -0.6(5) ?
C11 N21 C31 C21 . . . . -0.3(5) ?
C12 N12 C22 C32 . . . . -0.1(5) ?
C12 N22 C32 C22 . . . . 0.2(5) ?
C21 N11 C11 N21 . . . . 0.4(5) ?
C21 N11 C11 C41 . . . . 179.5(4) ?
C22 N12 C12 N22 . . . . 0.2(5) ?
C22 N12 C12 C42 . . . . 179.5(4) ?
C31 N21 C11 N11 . . . . -0.1(5) ?
C31 N21 C11 C41 . . . . -179.0(5) ?
C32 N22 C12 N12 . . . . -0.2(5) ?
C32 N22 C12 C42 . . . . -179.4(5) ?
C41 N31 C51 C61 . . . . -0.2(5) ?
C41 N41 C61 C51 . . . . 0.5(5) ?
C42 N32 C52 C62 . . . . -1.1(5) ?
C42 N42 C62 C52 . . . . 0.2(5) ?
C51 N31 C41 N41 . . . . 0.5(5) ?
C51 N31 C41 C11 . . . . 178.4(4) ?
C52 N32 C42 N42 . . . . 1.3(5) ?
C52 N32 C42 C12 . . . . 179.1(4) ?
C61 N41 C41 N31 . . . . -0.6(5) ?
C61 N41 C41 C11 . . . . -178.1(5) ?
C62 N42 C42 N32 . . . . -0.9(5) ?
C62 N42 C42 C12 . . . . -178.3(5) ?
C71 C81 C91 O41 . . . . -48.7(6) ?
C71 C81 C91 O51 . . . . 132.3(5) ?
C72 C82 C92 O42 . . . . 46.4(6) ?
C72 C82 C92 O52 . . . . -135.0(5) ?

_cod_database_fobs_code 2312584
